data_7714792
loop_
_publ_author_name
'Sinitsa, Dmitry K.'
'Pylova, Ekaterina K.'
'Mironova, Olga A.'
'Bashirov, Denis A.'
'Ryadun, Alexey A.'
'Sukhikh, Taisiya S.'
'Konchenko, Sergey N.'

_publ_section_title
;
 Lanthanide complexes with a new luminescent iminophosphonamide ligand
 bearing phenylbenzothiazole substituents.
;
_journal_issue 5
_journal_name_full 'Dalton transactions (Cambridge, England : 2003)'
_journal_page_first 2181
_journal_page_last 2192
_journal_paper_doi 10.1039/d3dt03511e
_journal_volume 53
_journal_year 2024
_chemical_formula_moiety 'C76 H52 N8 P2 S4 Y, C38 H26 N4 P S2, 1.229(C7 H8), 0.369(C6 H14)'
_chemical_formula_sum 'C124.81 H92.99 N12 P3 S6 Y'
_chemical_formula_weight 2134.96
_space_group_crystal_system monoclinic
_space_group_IT_number 14
_space_group_name_Hall '-P 2ybc'
_space_group_name_H-M_alt 'P 1 21/c 1'
_atom_sites_solution_hydrogens geom
_atom_sites_solution_primary dual
_audit_creation_date 2023-12-06
_audit_creation_method
;
Olex2 1.5
(compiled 2023.08.24 svn.re1ec1418 for OlexSys, GUI svn.r6817)
;
_audit_update_record
;
2023-12-06 deposited with the CCDC.	2023-12-20 downloaded from the CCDC.
;
_cell_angle_alpha 90
_cell_angle_beta 94.667(3)
_cell_angle_gamma 90
_cell_formula_units_Z 4
_cell_length_a 19.0929(19)
_cell_length_b 14.6218(18)
_cell_length_c 38.215(5)
_cell_measurement_reflns_used 2317
_cell_measurement_temperature 150(2)
_cell_measurement_theta_max 17.55
_cell_measurement_theta_min 2.32
_cell_volume 10633(2)
_computing_cell_refinement 'Bruker SAINT'
_computing_data_collection 'Bruker APEX3'
_computing_data_reduction 'Bruker SAINT'
_computing_molecular_graphics 'Olex2 1.5 (Dolomanov et al., 2009)'
_computing_publication_material 'Olex2 1.5 (Dolomanov et al., 2009)'
_computing_structure_refinement 'SHELXL 2014/7 (Sheldrick, 2015)'
_computing_structure_solution 'SHELXT  (Sheldrick, 2015)'
_diffrn_ambient_temperature 150(2)
_diffrn_detector PIXEL
_diffrn_detector_area_resol_mean 7.41
_diffrn_detector_type 'Bruker PHOTON III area detector'
_diffrn_measured_fraction_theta_full 0.999
_diffrn_measured_fraction_theta_max 0.999
_diffrn_measurement_device 'three-circle diffractometer'
_diffrn_measurement_device_type 'Bruker D8 Venture diffractometer'
_diffrn_measurement_method '\w and \f scans'
_diffrn_radiation_monochromator 'Incoatec HELIOS multilayer mirrors'
_diffrn_radiation_type MoK\a
_diffrn_radiation_wavelength 0.71073
_diffrn_reflns_av_R_equivalents 0.1596
_diffrn_reflns_av_unetI/netI 0.1325
_diffrn_reflns_Laue_measured_fraction_full 0.999
_diffrn_reflns_Laue_measured_fraction_max 0.999
_diffrn_reflns_limit_h_max 19
_diffrn_reflns_limit_h_min -18
_diffrn_reflns_limit_k_max 14
_diffrn_reflns_limit_k_min -14
_diffrn_reflns_limit_l_max 38
_diffrn_reflns_limit_l_min -38
_diffrn_reflns_number 47109
_diffrn_reflns_point_group_measured_fraction_full 0.999
_diffrn_reflns_point_group_measured_fraction_max 0.999
_diffrn_reflns_theta_full 20.816
_diffrn_reflns_theta_max 20.816
_diffrn_reflns_theta_min 1.810
_diffrn_source 'Incoatec IuS3.0 microfocus X-ray tube'
_diffrn_source_current 1.4
_diffrn_source_power 0.07
_diffrn_source_voltage 50.0
_exptl_absorpt_coefficient_mu 0.769
_exptl_absorpt_correction_T_max 0.7451
_exptl_absorpt_correction_T_min 0.4823
_exptl_absorpt_correction_type multi-scan
_exptl_absorpt_process_details
;
SADABS-2016/2 (Bruker,2016/2) was used for absorption correction.
wR2(int) was 0.0959 before and 0.0711 after correction.
The Ratio of minimum to maximum transmission is 0.6473.
The \l/2 correction factor is Not present.
;
_exptl_crystal_colour yellow
_exptl_crystal_colour_primary yellow
_exptl_crystal_density_diffrn 1.334
_exptl_crystal_description plate
_exptl_crystal_F_000 4423
_exptl_crystal_size_max 0.16
_exptl_crystal_size_mid 0.08
_exptl_crystal_size_min 0.06
_refine_diff_density_max 0.744
_refine_diff_density_min -0.604
_refine_diff_density_rms 0.085
_refine_ls_extinction_method none
_refine_ls_goodness_of_fit_ref 1.017
_refine_ls_hydrogen_treatment constr
_refine_ls_matrix_type full
_refine_ls_number_parameters 1333
_refine_ls_number_reflns 11109
_refine_ls_number_restraints 195
_refine_ls_restrained_S_all 1.013
_refine_ls_R_factor_all 0.1349
_refine_ls_R_factor_gt 0.0718
_refine_ls_shift/su_max 0.000
_refine_ls_shift/su_mean 0.000
_refine_ls_structure_factor_coef Fsqd
_refine_ls_weighting_details 'w=1/[\s^2^(Fo^2^)+(0.0623P)^2^+43.3399P] where P=(Fo^2^+2Fc^2^)/3'
_refine_ls_weighting_scheme calc
_refine_ls_wR_factor_gt 0.1527
_refine_ls_wR_factor_ref 0.1838
_reflns_Friedel_coverage 0.000
_reflns_number_gt 6757
_reflns_number_total 11109
_reflns_threshold_expression 'I > 2\s(I)'
_cod_data_source_file d3dt03511e2.cif
_cod_data_source_block sdk-y
_cod_depositor_comments 'Adding full bibliography for 7714787--7714793.cif.'
_cod_database_code 7714792
_shelx_shelxl_version_number 2014/7
_shelx_space_group_comment
;
The symmetry employed for this shelxl refinement is uniquely defined
by the following loop, which should always be used as a source of
symmetry information in preference to the above space-group names.
They are only intended as comments.
;
_shelx_estimated_absorpt_t_max 0.955
_shelx_estimated_absorpt_t_min 0.887
_olex2_refinement_description
;
1. Fixed Uiso
 At 1.2 times of:
  All C(H) groups, All C(H,H) groups
 At 1.5 times of:
  All C(H,H,H) groups
2. Restrained distances
 C7S-C1S
 1.55 with sigma of 0.02
 C15S-C16S = C16S-C17S = C17S-C18S = C18S-C19S = C19S-C20S
 1.54 with sigma of 0.02
 C15S-C17S = C17S-C19S = C16S-C18S = C18S-C20S
 2.54 with sigma of 0.04
 Y1-N3 \\sim Y1-N3A
 with sigma of 0.02
 S1-C4 \\sim S1A-C4A
 with sigma of 0.02
 S1-C60 \\sim S1A-C60A
 with sigma of 0.02
 N3-C4 \\sim N3A-C4A
 with sigma of 0.02
 N3-C52 \\sim N3A-C52A
 with sigma of 0.02
 C4-C20 \\sim C4A-C20
 with sigma of 0.02
 C37-C52 \\sim C37A-C52A
 with sigma of 0.02
 C37-C98 \\sim C37A-C98A
 with sigma of 0.02
 C51-C60 \\sim C51A-C60A
 with sigma of 0.02
 C52-C60 \\sim C52A-C60A
 with sigma of 0.02
 C98-C104 \\sim C98A-C115
 with sigma of 0.02
 Y1-C4 \\sim Y1-C4A
 with sigma of 0.04
 Y1-C52 \\sim Y1-C52A
 with sigma of 0.04
 S1-N3 \\sim S1A-N3A
 with sigma of 0.04
 S1-C20 \\sim S1A-C20
 with sigma of 0.04
 S1-C51 \\sim S1A-C51A
 with sigma of 0.04
 S1-C52 \\sim S1A-C52A
 with sigma of 0.04
 N3-C20 \\sim N3A-C20
 with sigma of 0.04
 N3-C37 \\sim N3A-C37A
 with sigma of 0.04
 C51-C104 \\sim C51A-C115
 with sigma of 0.02
 N3-C60 \\sim N3A-C60A
 with sigma of 0.04
 C4-C52 \\sim C4A-C52A
 with sigma of 0.04
 C4-C60 \\sim C4A-C60A
 with sigma of 0.04
 C37-C60 \\sim C37A-C60A
 with sigma of 0.04
 C37-C104 \\sim C37A-C115
 with sigma of 0.04
 C51-C52 \\sim C51A-C52A
 with sigma of 0.04
 C51-C98 \\sim C51A-C98A
 with sigma of 0.04
 C52-C98 \\sim C52A-C98A
 with sigma of 0.04
 C60-C104 \\sim C60A-C115
 with sigma of 0.04
 C4A-C20 \\sim C4-C20
 with sigma of 0.02
3. Restrained planarity
 S1, N3, C4, C37, C51, C52, C60, C98, C104
 with sigma of 0.1
 S1A, N3A, C4A, C37A, C51A, C52A, C60A, C98A, C115
 with sigma of 0.1
4. Uiso/Uaniso restraints and constraints
Uanis(C51A) \\sim Ueq: with sigma of 0.01 and sigma for terminal atoms of 0.02
Uiso(C14S) = Uiso(C8S) = Uiso(C9S) = Uiso(C13S) = Uiso(C10S) = Uiso(C12S) =
Uiso(C11S)
Uanis(N3) = Uanis(N3A)
Uanis(C4A) = Uanis(C4)
Uanis(C37) = Uanis(C37A)
Uiso(C15S) = Uiso(C16S) = Uiso(C17S) = Uiso(C18S) = Uiso(C19S) = Uiso(C20S)
5. Rigid body (RIGU) restrains
 S1, N3, C4, C37, C51, C52, C60, C98, C104
 with sigma for 1-2 distances of 0.004 and sigma for 1-3 distances of 0.004
 S1A, N3A, C4A, C37A, C51A, C52A, C60A, C98A, C115
 with sigma for 1-2 distances of 0.004 and sigma for 1-3 distances of 0.004
6. Others
 Sof(S1A)=Sof(N3A)=Sof(C4A)=Sof(C37A)=Sof(H37A)=Sof(C51A)=Sof(H51A)=Sof(C52A)=
 Sof(C60A)=Sof(C98A)=Sof(H98A)=Sof(C115)=Sof(H115)=1-FVAR(1)
 Sof(S1)=Sof(N3)=Sof(C4)=Sof(C37)=Sof(H37)=Sof(C51)=Sof(H51)=Sof(C52)=Sof(C60)=
 Sof(C98)=Sof(H98)=Sof(C104)=Sof(H104)=FVAR(1)
 Sof(C14S)=Sof(H14A)=Sof(H14B)=Sof(H14C)=Sof(C8S)=Sof(C9S)=Sof(H9S)=Sof(C10S)=
 Sof(H10S)=Sof(C11S)=Sof(H11S)=Sof(C12S)=Sof(H12S)=Sof(C13S)=Sof(H13S)=FVAR(2)
 Sof(C15S)=Sof(H15A)=Sof(H15B)=Sof(H15C)=Sof(C16S)=Sof(H16A)=Sof(H16B)=
 Sof(C17S)=Sof(H17A)=Sof(H17B)=Sof(C18S)=Sof(H18A)=Sof(H18B)=Sof(C19S)=
 Sof(H19A)=Sof(H19B)=Sof(C20S)=Sof(H20A)=Sof(H20B)=Sof(H20C)=FVAR(3)
 Fixed Uiso: C15S(0.1) C16S(0.1) C17S(0.1) C18S(0.1) C19S(0.1) C20S(0.1)
7.a Free rotating group:
 C14S(C8S,C9S,C10S,C11S,C12S,C13S)
7.b Secondary CH2 refined with riding coordinates:
 C16S(H16A,H16B), C17S(H17A,H17B), C18S(H18A,H18B), C19S(H19A,H19B)
7.c Me refined with riding coordinates:
 C15S(H15A,H15B,H15C), C20S(H20A,H20B,H20C)
7.d Aromatic/amide H refined with riding coordinates:
 C1(H1), C6(H6), C8(H8), C10(H10), C12(H12), C18(H18), C19(H19), C21(H21),
 C23(H23), C24(H24), C25(H25), C33(H33), C35(H35), C37(H37), C37A(H37A),
 C39(H39), C42(H42), C43(H43), C44(H44), C47(H47), C49(H49), C51(H51),
 C51A(H51A), C55(H55), C61(H61), C62(H62), C68(H68), C69(H69), C70(H70),
 C74(H74), C75(H75), C77(H77), C78(H78), C80(H80), C84(H84), C85(H85), C87(H87),
  C88(H88), C89(H89), C92(H92), C93(H93), C94(H94), C95(H95), C96(H96),
 C98(H98), C98A(H98A), C100(H100), C101(H101), C102(H102), C103(H103),
 C104(H104), C106(H106), C107(H107), C108(H108), C113(H113), C115(H115), C2(H2),
  C15(H15), C17(H17), C29(H29), C31(H31), C41(H41), C45(H45), C46(H46),
 C50(H50), C56(H56), C59(H59), C63(H63), C65(H65), C71(H71), C72(H72), C73(H73),
  C76(H76), C79(H79), C82(H82), C86(H86), C90(H90), C97(H97), C99(H99),
 C105(H105), C111(H111), C112(H112), C6S(H6S), C5S(H5S), C4S(H4S), C3S(H3S),
 C2S(H2S), C9S(H9S), C10S(H10S), C11S(H11S), C12S(H12S), C13S(H13S)
7.e Fitted hexagon refined as free rotating group:
 C1S(C6S,C5S,C4S,C3S,C2S)
7.f Idealised Me refined with riding coordinates:
 C7S(H7SA,H7SB,H7SC)
7.g Idealised Me refined as rotating group:
 C14S(H14A,H14B,H14C)
;
_olex2_submission_special_instructions 'No special instructions were received'

loop_
_space_group_symop_operation_xyz
'x, y, z'
'-x, y+1/2, -z+1/2'
'-x, -y, -z'
'x, -y-1/2, z-1/2'

loop_
_atom_site_label
_atom_site_type_symbol
_atom_site_fract_x
_atom_site_fract_y
_atom_site_fract_z
_atom_site_U_iso_or_equiv
_atom_site_adp_type
_atom_site_occupancy
_atom_site_site_symmetry_order
_atom_site_calc_flag
_atom_site_refinement_flags_posn
_atom_site_refinement_flags_adp
_atom_site_refinement_flags_occupancy
_atom_site_disorder_assembly
_atom_site_disorder_group
Y1 Y 0.76232(5) 0.69985(6) 0.37994(2) 0.0249(3) Uani 1 1 d D . . . .
S1 S 0.9404(3) 0.9555(4) 0.3757(3) 0.060(3) Uani 0.707(18) 1 d D U P A 1
S1A S 0.9388(6) 0.9618(7) 0.3996(6) 0.046(5) Uani 0.293(18) 1 d D U P A 2
S2 S 0.55697(12) 0.47445(16) 0.37104(6) 0.0317(6) Uani 1 1 d . . . . .
S3 S 0.75575(14) 0.92223(16) 0.27661(7) 0.0384(7) Uani 1 1 d . . . . .
S4 S 0.80203(14) 0.46163(17) 0.47763(7) 0.0426(7) Uani 1 1 d . . . . .
P1 P 0.67044(12) 0.81793(15) 0.42930(6) 0.0245(6) Uani 1 1 d . . . . .
P2 P 0.85383(13) 0.56644(16) 0.33652(7) 0.0305(7) Uani 1 1 d . . . . .
N1 N 0.7206(3) 0.8477(4) 0.39896(17) 0.0220(18) Uani 1 1 d . . . . .
N2 N 0.6831(3) 0.7101(5) 0.42664(17) 0.0235(18) Uani 1 1 d . . . . .
N3 N 0.8646(5) 0.8157(6) 0.3913(5) 0.033(3) Uani 0.707(18) 1 d D U P A 1
N3A N 0.8623(11) 0.8160(12) 0.3973(12) 0.033(3) Uani 0.293(18) 1 d D U P A 2
N4 N 0.6490(3) 0.6038(4) 0.36589(19) 0.0219(18) Uani 1 1 d . . . . .
N5 N 0.8522(4) 0.6757(5) 0.33884(19) 0.031(2) Uani 1 1 d . . . . .
N6 N 0.7925(4) 0.5472(5) 0.36212(18) 0.0276(19) Uani 1 1 d . . . . .
N7 N 0.7387(4) 0.7983(5) 0.32428(19) 0.0299(19) Uani 1 1 d . . . . .
N8 N 0.8029(4) 0.5944(5) 0.43288(19) 0.0295(19) Uani 1 1 d . . . . .
C1 C 0.6764(5) 0.9976(6) 0.3787(2) 0.027(2) Uani 1 1 d . . . . .
H1 H 0.6319 0.9847 0.3869 0.033 Uiso 1 1 calc R U . . .
C3 C 0.7304(4) 0.9341(6) 0.3850(2) 0.021(2) Uani 1 1 d . . . . .
C4 C 0.8594(6) 0.9016(8) 0.3812(4) 0.040(4) Uani 0.707(18) 1 d D U P A 1
C4A C 0.8573(9) 0.9044(13) 0.3907(10) 0.040(4) Uani 0.293(18) 1 d D U P A 2
C6 C 1.0503(6) 0.4526(8) 0.3462(3) 0.064(4) Uani 1 1 d . . . . .
H6 H 1.0882 0.4452 0.3318 0.076 Uiso 1 1 calc R U . . .
C8 C 0.5910(4) 0.4973(6) 0.4471(3) 0.029(2) Uani 1 1 d . . . . .
H8 H 0.5676 0.4479 0.4350 0.034 Uiso 1 1 calc R U . . .
C10 C 0.7059(5) 0.3226(6) 0.3564(3) 0.035(3) Uani 1 1 d . . . . .
H10 H 0.6876 0.2813 0.3388 0.042 Uiso 1 1 calc R U . . .
C12 C 0.8488(5) 0.5923(7) 0.5274(3) 0.046(3) Uani 1 1 d . . . . .
H12 H 0.8508 0.5491 0.5461 0.055 Uiso 1 1 calc R U . . .
C14 C 0.5776(5) 0.8425(6) 0.4238(2) 0.026(2) Uani 1 1 d . . . . .
C18 C 0.6116(5) 0.8185(6) 0.3308(2) 0.030(2) Uani 1 1 d . . . . .
H18 H 0.6100 0.7684 0.3466 0.035 Uiso 1 1 calc R U . . .
C19 C 0.6987(5) 0.3026(6) 0.3918(3) 0.040(3) Uani 1 1 d . . . . .
H19 H 0.6762 0.2482 0.3985 0.048 Uiso 1 1 calc R U . . .
C20 C 0.7974(5) 0.9567(6) 0.3750(2) 0.028(2) Uani 1 1 d D . . . .
C21 C 0.8629(6) 0.7470(7) 0.5072(3) 0.052(3) Uani 1 1 d . . . . .
H21 H 0.8741 0.8090 0.5125 0.063 Uiso 1 1 calc R U . . .
C23 C 0.9053(6) 0.8787(8) 0.2899(3) 0.071(4) Uani 1 1 d . . . . .
H23 H 0.8857 0.9348 0.2812 0.086 Uiso 1 1 calc R U . . .
C24 C 0.5311(5) 0.7797(6) 0.4062(2) 0.030(2) Uani 1 1 d . . . . .
H24 H 0.5481 0.7223 0.3989 0.036 Uiso 1 1 calc R U . . .
C25 C 1.0563(6) 0.4229(7) 0.3800(3) 0.058(3) Uani 1 1 d . . . . .
H25 H 1.0987 0.3949 0.3893 0.070 Uiso 1 1 calc R U . . .
C26 C 0.6743(5) 0.8408(6) 0.3159(2) 0.029(2) Uani 1 1 d . . . . .
C28 C 0.7591(4) 0.4455(6) 0.4074(3) 0.030(2) Uani 1 1 d . . . . .
C33 C 0.5642(5) 0.4509(6) 0.2988(3) 0.036(3) Uani 1 1 d . . . . .
H33 H 0.5309 0.4026 0.2979 0.043 Uiso 1 1 calc R U . . .
C34 C 0.6736(5) 0.9110(6) 0.2913(2) 0.027(2) Uani 1 1 d . . . . .
C35 C 0.4792(5) 0.9460(7) 0.4279(3) 0.039(3) Uani 1 1 d . . . . .
H35 H 0.4614 1.0029 0.4353 0.047 Uiso 1 1 calc R U . . .
C36 C 0.6201(5) 0.5675(6) 0.4279(2) 0.025(2) Uani 1 1 d . . . . .
C37 C 0.9601(7) 0.7022(9) 0.4057(5) 0.038(5) Uani 0.707(18) 1 d D U P A 1
H37 H 0.9285 0.6551 0.4111 0.046 Uiso 0.707(18) 1 calc R U P A 1
C37A C 0.9547(15) 0.7034(17) 0.4201(11) 0.038(5) Uani 0.293(18) 1 d D U P A 2
H37A H 0.9224 0.6540 0.4199 0.046 Uiso 0.293(18) 1 calc R U P A 2
C38 C 0.7660(4) 0.4643(6) 0.3710(2) 0.025(2) Uani 1 1 d . . . . .
C39 C 0.9393(5) 0.4747(6) 0.3876(3) 0.036(3) Uani 1 1 d . . . . .
H39 H 0.9016 0.4819 0.4021 0.043 Uiso 1 1 calc R U . . .
C40 C 0.6531(4) 0.6411(6) 0.4455(2) 0.022(2) Uani 1 1 d . . . . .
C42 C 0.5544(5) 0.9436(6) 0.2986(2) 0.035(3) Uani 1 1 d . . . . .
H42 H 0.5137 0.9801 0.2934 0.042 Uiso 1 1 calc R U . . .
C43 C 0.8534(6) 0.4389(7) 0.2820(3) 0.047(3) Uani 1 1 d . . . . .
H43 H 0.8680 0.3958 0.2997 0.056 Uiso 1 1 calc R U . . .
C44 C 0.5519(5) 0.8710(6) 0.3221(2) 0.035(3) Uani 1 1 d . . . . .
H44 H 0.5093 0.8574 0.3322 0.043 Uiso 1 1 calc R U . . .
C47 C 0.7423(7) 0.9663(8) 0.5317(3) 0.064(4) Uani 1 1 d . . . . .
H47 H 0.7570 0.9976 0.5528 0.077 Uiso 1 1 calc R U . . .
C49 C 0.7800(6) 0.9761(7) 0.5029(3) 0.057(3) Uani 1 1 d . . . . .
H49 H 0.8208 1.0135 0.5041 0.068 Uiso 1 1 calc R U . . .
C51 C 1.0557(7) 0.8388(11) 0.3897(6) 0.081(8) Uani 0.707(18) 1 d D U P A 1
H51 H 1.0881 0.8849 0.3842 0.097 Uiso 0.707(18) 1 calc R U P A 1
C51A C 1.0498(12) 0.8471(18) 0.4249(10) 0.049(7) Uani 0.293(18) 1 d D U P A 2
H51A H 1.0816 0.8970 0.4277 0.058 Uiso 0.293(18) 1 calc R U P A 2
C52 C 0.9353(6) 0.7881(9) 0.3958(6) 0.040(6) Uani 0.707(18) 1 d D U P A 1
C52A C 0.9306(11) 0.7894(15) 0.4102(11) 0.036(13) Uani 0.293(18) 1 d D U P A 2
C53 C 0.6981(5) 0.8769(6) 0.4698(2) 0.029(2) Uani 1 1 d . . . . .
C54 C 0.6137(4) 0.5576(6) 0.3891(2) 0.024(2) Uani 1 1 d . . . . .
C55 C 0.7495(6) 1.0977(6) 0.3491(2) 0.037(3) Uani 1 1 d . . . . .
H55 H 0.7560 1.1514 0.3358 0.044 Uiso 1 1 calc R U . . .
C57 C 0.6315(4) 0.5696(6) 0.3324(2) 0.023(2) Uani 1 1 d . . . . .
C58 C 0.8931(5) 0.7363(7) 0.3212(3) 0.042(3) Uani 1 1 d . . . . .
C60 C 0.9834(7) 0.8559(9) 0.3882(6) 0.058(6) Uani 0.707(18) 1 d D U P A 1
C60A C 0.9794(11) 0.8609(14) 0.4126(10) 0.044(11) Uani 0.293(18) 1 d D U P A 2
C61 C 0.6852(5) 1.0782(6) 0.3612(2) 0.033(2) Uani 1 1 d . . . . .
H61 H 0.6473 1.1200 0.3574 0.040 Uiso 1 1 calc R U . . .
C62 C 0.8206(5) 0.4734(9) 0.2215(3) 0.052(3) Uani 1 1 d . . . . .
H62 H 0.8127 0.4541 0.1977 0.062 Uiso 1 1 calc R U . . .
C64 C 0.7881(5) 0.8364(6) 0.3051(3) 0.032(3) Uani 1 1 d . . . . .
C66 C 0.8276(5) 0.5660(7) 0.4932(2) 0.035(3) Uani 1 1 d . . . . .
C67 C 0.9320(5) 0.5058(6) 0.3528(3) 0.036(3) Uani 1 1 d . . . . .
C68 C 0.4353(5) 0.8835(8) 0.4100(3) 0.043(3) Uani 1 1 d . . . . .
H68 H 0.3870 0.8979 0.4050 0.052 Uiso 1 1 calc R U . . .
C69 C 0.4606(5) 0.8014(7) 0.3996(2) 0.035(3) Uani 1 1 d . . . . .
H69 H 0.4296 0.7588 0.3876 0.042 Uiso 1 1 calc R U . . .
C70 C 0.7256(4) 0.3649(6) 0.4166(3) 0.033(3) Uani 1 1 d . . . . .
H70 H 0.7211 0.3525 0.4407 0.039 Uiso 1 1 calc R U . . .
C74 C 0.7580(5) 0.9308(6) 0.4720(3) 0.040(3) Uani 1 1 d . . . . .
H74 H 0.7844 0.9368 0.4521 0.048 Uiso 1 1 calc R U . . .
C75 C 0.8215(5) 0.5912(7) 0.2649(3) 0.039(3) Uani 1 1 d . . . . .
H75 H 0.8142 0.6534 0.2708 0.047 Uiso 1 1 calc R U . . .
C77 C 0.8429(5) 0.7217(6) 0.4731(3) 0.040(3) Uani 1 1 d . . . . .
H77 H 0.8407 0.7658 0.4548 0.048 Uiso 1 1 calc R U . . .
C78 C 0.5958(5) 0.4985(6) 0.4834(3) 0.036(3) Uani 1 1 d . . . . .
H78 H 0.5750 0.4512 0.4961 0.043 Uiso 1 1 calc R U . . .
C80 C 0.9645(6) 0.7223(7) 0.3187(3) 0.067(4) Uani 1 1 d . . . . .
H80 H 0.9859 0.6694 0.3293 0.080 Uiso 1 1 calc R U . . .
C81 C 0.8430(5) 0.5294(7) 0.2908(2) 0.036(3) Uani 1 1 d . . . . .
C83 C 0.7870(5) 0.5074(6) 0.4351(2) 0.028(2) Uani 1 1 d . . . . .
C84 C 0.9888(6) 0.4932(7) 0.3330(3) 0.050(3) Uani 1 1 d . . . . .
H84 H 0.9852 0.5135 0.3093 0.060 Uiso 1 1 calc R U . . .
C85 C 0.6618(4) 0.5982(6) 0.3015(2) 0.027(2) Uani 1 1 d . . . . .
H85 H 0.6937 0.6482 0.3020 0.033 Uiso 1 1 calc R U . . .
C87 C 0.6437(5) 0.5514(6) 0.2709(3) 0.034(3) Uani 1 1 d . . . . .
H87 H 0.6639 0.5696 0.2501 0.041 Uiso 1 1 calc R U . . .
C88 C 1.0013(6) 0.4333(7) 0.4010(3) 0.048(3) Uani 1 1 d . . . . .
H88 H 1.0059 0.4121 0.4246 0.058 Uiso 1 1 calc R U . . .
C89 C 0.8104(5) 0.5629(8) 0.2302(3) 0.047(3) Uani 1 1 d . . . . .
H89 H 0.7956 0.6059 0.2125 0.056 Uiso 1 1 calc R U . . .
C91 C 0.8259(4) 0.6302(6) 0.4658(2) 0.027(2) Uani 1 1 d . . . . .
C92 C 0.9749(6) 0.8607(8) 0.2868(4) 0.103(6) Uani 1 1 d . . . . .
H92 H 1.0023 0.9022 0.2745 0.124 Uiso 1 1 calc R U . . .
C93 C 0.5968(5) 0.4782(7) 0.2693(3) 0.039(3) Uani 1 1 d . . . . .
H93 H 0.5870 0.4465 0.2477 0.047 Uiso 1 1 calc R U . . .
C94 C 0.6836(6) 0.9120(8) 0.5305(3) 0.051(3) Uani 1 1 d . . . . .
H94 H 0.6592 0.9039 0.5510 0.061 Uiso 1 1 calc R U . . .
C95 C 0.6145(5) 0.9632(6) 0.2827(2) 0.034(3) Uani 1 1 d . . . . .
H95 H 0.6154 1.0115 0.2662 0.041 Uiso 1 1 calc R U . . .
C96 C 0.8668(6) 0.6826(8) 0.5337(3) 0.055(3) Uani 1 1 d . . . . .
H96 H 0.8823 0.7009 0.5569 0.066 Uiso 1 1 calc R U . . .
C98 C 1.0307(7) 0.6862(10) 0.4074(6) 0.065(7) Uani 0.707(18) 1 d D U P A 1
H98 H 1.0477 0.6273 0.4143 0.078 Uiso 0.707(18) 1 calc R U P A 1
C98A C 1.0241(15) 0.6879(19) 0.4304(10) 0.051(12) Uani 0.293(18) 1 d D U P A 2
H98A H 1.0397 0.6275 0.4359 0.061 Uiso 0.293(18) 1 calc R U P A 2
C100 C 0.8426(6) 0.4110(8) 0.2474(3) 0.056(3) Uani 1 1 d . . . . .
H100 H 0.8503 0.3489 0.2413 0.067 Uiso 1 1 calc R U . . .
C101 C 0.6315(5) 0.5700(6) 0.5013(2) 0.032(2) Uani 1 1 d . . . . .
H101 H 0.6368 0.5709 0.5262 0.039 Uiso 1 1 calc R U . . .
C102 C 1.0054(6) 0.7820(8) 0.3015(4) 0.096(5) Uani 1 1 d . . . . .
H102 H 1.0538 0.7696 0.2996 0.115 Uiso 1 1 calc R U . . .
C103 C 0.6598(5) 0.8691(6) 0.4997(3) 0.040(3) Uani 1 1 d . . . . .
H103 H 0.6176 0.8343 0.4987 0.047 Uiso 1 1 calc R U . . .
C104 C 1.0781(8) 0.7523(11) 0.3996(7) 0.103(10) Uani 0.707(18) 1 d D U P A 1
H104 H 1.1268 0.7382 0.4010 0.123 Uiso 0.707(18) 1 calc R U P A 1
C106 C 0.6589(4) 0.6387(6) 0.4823(2) 0.027(2) Uani 1 1 d . . . . .
H106 H 0.6829 0.6873 0.4947 0.032 Uiso 1 1 calc R U . . .
C107 C 0.7387(4) 0.4004(6) 0.3470(2) 0.030(2) Uani 1 1 d . . . . .
H107 H 0.7431 0.4113 0.3228 0.036 Uiso 1 1 calc R U . . .
C108 C 0.5493(5) 0.9243(6) 0.4348(2) 0.032(2) Uani 1 1 d . . . . .
H108 H 0.5793 0.9667 0.4475 0.038 Uiso 1 1 calc R U . . .
C110 C 0.5825(5) 0.4974(6) 0.3295(2) 0.027(2) Uani 1 1 d . . . . .
C113 C 0.8032(5) 1.0390(6) 0.3566(2) 0.038(3) Uani 1 1 d . . . . .
H113 H 0.8478 1.0544 0.3489 0.046 Uiso 1 1 calc R U . . .
C114 C 0.8626(5) 0.8163(7) 0.3057(3) 0.042(3) Uani 1 1 d . . . . .
C115 C 1.0715(15) 0.7590(19) 0.4327(11) 0.056(12) Uani 0.293(18) 1 d D U P A 2
H115 H 1.1195 0.7473 0.4398 0.068 Uiso 0.293(18) 1 calc R U P A 2
S5 S 0.55573(12) -0.18535(16) 0.08330(6) 0.0299(6) Uani 1 1 d . . . . .
S6 S 0.83328(12) 0.07698(16) 0.21914(6) 0.0322(6) Uani 1 1 d . . . . .
P3 P 0.68580(12) -0.05121(16) 0.15131(6) 0.0270(6) Uani 1 1 d . . . . .
N9 N 0.6133(3) -0.1061(5) 0.14404(17) 0.0237(18) Uani 1 1 d . . . . .
N10 N 0.7081(4) 0.0110(5) 0.18511(17) 0.0250(18) Uani 1 1 d . . . . .
N11 N 0.4635(4) -0.2967(5) 0.10581(19) 0.0280(19) Uani 1 1 d . . . . .
N12 N 0.7871(4) 0.1797(5) 0.26822(19) 0.0268(19) Uani 1 1 d . . . . .
C2 C 0.3953(5) -0.3386(6) 0.0134(3) 0.041(3) Uani 1 1 d . . . . .
H2 H 0.3598 -0.3713 -0.0003 0.049 Uiso 1 1 calc R U . . .
C5 C 0.6654(5) 0.0776(6) 0.1973(2) 0.029(2) Uani 1 1 d . . . . .
C7 C 0.7558(4) -0.1353(6) 0.1505(2) 0.028(2) Uani 1 1 d . . . . .
C9 C 0.5399(5) -0.2356(6) 0.1540(2) 0.029(2) Uani 1 1 d . . . . .
C11 C 0.5887(4) -0.1700(6) 0.1668(2) 0.026(2) Uani 1 1 d . . . . .
C13 C 0.8578(5) 0.1688(6) 0.2765(2) 0.027(2) Uani 1 1 d . . . . .
C15 C 0.4426(5) -0.2844(6) -0.0030(3) 0.036(3) Uani 1 1 d . . . . .
H15 H 0.4397 -0.2824 -0.0279 0.043 Uiso 1 1 calc R U . . .
C16 C 0.5147(5) -0.2435(6) 0.1169(2) 0.025(2) Uani 1 1 d . . . . .
C17 C 0.3999(5) -0.3450(6) 0.0498(3) 0.034(3) Uani 1 1 d . . . . .
H17 H 0.3676 -0.3815 0.0612 0.041 Uiso 1 1 calc R U . . .
C22 C 0.6888(5) 0.0178(6) 0.1115(2) 0.026(2) Uani 1 1 d . . . . .
C27 C 0.6937(5) 0.1380(6) 0.2237(2) 0.029(2) Uani 1 1 d . . . . .
C29 C 0.8949(5) 0.2046(6) 0.3060(2) 0.032(2) Uani 1 1 d . . . . .
H29 H 0.8718 0.2420 0.3219 0.039 Uiso 1 1 calc R U . . .
C30 C 0.4532(5) -0.2966(6) 0.0692(2) 0.025(2) Uani 1 1 d . . . . .
C31 C 0.6934(6) 0.1349(7) 0.0554(3) 0.045(3) Uani 1 1 d . . . . .
H31 H 0.6946 0.1753 0.0359 0.055 Uiso 1 1 calc R U . . .
C32 C 0.4981(5) -0.2402(6) 0.0525(2) 0.027(2) Uani 1 1 d . . . . .
C41 C 0.7539(6) 0.1064(7) 0.0724(3) 0.045(3) Uani 1 1 d . . . . .
H41 H 0.7975 0.1253 0.0645 0.055 Uiso 1 1 calc R U . . .
C45 C 1.0003(5) 0.1332(7) 0.2892(3) 0.045(3) Uani 1 1 d . . . . .
H45 H 1.0492 0.1219 0.2937 0.053 Uiso 1 1 calc R U . . .
C46 C 0.5939(5) 0.0901(6) 0.1854(2) 0.034(3) Uani 1 1 d . . . . .
H46 H 0.5731 0.0506 0.1678 0.041 Uiso 1 1 calc R U . . .
C48 C 0.7655(5) 0.1358(6) 0.2388(2) 0.028(2) Uani 1 1 d . . . . .
C50 C 0.6269(5) 0.0460(6) 0.0935(2) 0.032(2) Uani 1 1 d . . . . .
H50 H 0.5830 0.0243 0.1001 0.039 Uiso 1 1 calc R U . . .
C56 C 0.5536(5) 0.1583(6) 0.1987(3) 0.038(3) Uani 1 1 d . . . . .
H56 H 0.5058 0.1647 0.1901 0.045 Uiso 1 1 calc R U . . .
C59 C 0.5843(5) -0.2377(7) 0.2250(2) 0.037(3) Uani 1 1 d . . . . .
H59 H 0.5994 -0.2375 0.2493 0.044 Uiso 1 1 calc R U . . .
C63 C 0.7985(5) -0.1568(6) 0.1809(3) 0.034(3) Uani 1 1 d . . . . .
H63 H 0.7957 -0.1214 0.2016 0.041 Uiso 1 1 calc R U . . .
C65 C 0.7587(5) -0.1881(6) 0.1204(3) 0.035(3) Uani 1 1 d . . . . .
H65 H 0.7292 -0.1746 0.0998 0.043 Uiso 1 1 calc R U . . .
C71 C 0.4937(5) -0.2331(6) 0.0157(2) 0.034(3) Uani 1 1 d . . . . .
H71 H 0.5246 -0.1946 0.0042 0.041 Uiso 1 1 calc R U . . .
C72 C 0.5821(5) 0.2175(7) 0.2244(3) 0.041(3) Uani 1 1 d . . . . .
H72 H 0.5544 0.2649 0.2332 0.049 Uiso 1 1 calc R U . . .
C73 C 0.6295(5) 0.1060(6) 0.0659(3) 0.037(3) Uani 1 1 d . . . . .
H73 H 0.5871 0.1276 0.0540 0.045 Uiso 1 1 calc R U . . .
C76 C 0.8481(5) -0.2831(7) 0.1510(3) 0.042(3) Uani 1 1 d . . . . .
H76 H 0.8788 -0.3341 0.1509 0.051 Uiso 1 1 calc R U . . .
C79 C 0.6108(5) -0.1744(6) 0.2032(2) 0.032(2) Uani 1 1 d . . . . .
H79 H 0.6451 -0.1322 0.2127 0.038 Uiso 1 1 calc R U . . .
C82 C 0.8454(5) -0.2306(7) 0.1808(3) 0.036(3) Uani 1 1 d . . . . .
H82 H 0.8753 -0.2444 0.2012 0.043 Uiso 1 1 calc R U . . .
C86 C 0.9639(5) 0.0969(6) 0.2593(3) 0.040(3) Uani 1 1 d . . . . .
H86 H 0.9875 0.0604 0.2434 0.048 Uiso 1 1 calc R U . . .
C90 C 0.9654(6) 0.1856(7) 0.3122(3) 0.042(3) Uani 1 1 d . . . . .
H90 H 0.9905 0.2090 0.3328 0.051 Uiso 1 1 calc R U . . .
C97 C 0.5361(5) -0.3015(7) 0.2121(2) 0.038(3) Uani 1 1 d . . . . .
H97 H 0.5185 -0.3459 0.2272 0.046 Uiso 1 1 calc R U . . .
C99 C 0.5137(5) -0.3002(7) 0.1770(2) 0.038(3) Uani 1 1 d . . . . .
H99 H 0.4799 -0.3438 0.1680 0.046 Uiso 1 1 calc R U . . .
C105 C 0.6508(5) 0.2062(6) 0.2367(2) 0.029(2) Uani 1 1 d . . . . .
H105 H 0.6703 0.2457 0.2547 0.035 Uiso 1 1 calc R U . . .
C109 C 0.8928(5) 0.1149(6) 0.2530(2) 0.029(2) Uani 1 1 d . . . . .
C111 C 0.7531(5) 0.0484(6) 0.1020(3) 0.039(3) Uani 1 1 d . . . . .
H111 H 0.7955 0.0310 0.1150 0.046 Uiso 1 1 calc R U . . .
C112 C 0.8050(5) -0.2603(7) 0.1208(3) 0.041(3) Uani 1 1 d . . . . .
H112 H 0.8078 -0.2956 0.1001 0.049 Uiso 1 1 calc R U . . .
C1S C 0.7157(5) 0.3641(5) 0.1495(2) 0.109(5) Uiso 1 1 d DG . . . .
C6S C 0.6639(4) 0.3959(6) 0.1700(2) 0.076(4) Uiso 1 1 d G . . . .
H6S H 0.6403 0.3545 0.1841 0.091 Uiso 1 1 calc R U . . .
C5S C 0.6467(4) 0.4883(7) 0.1698(2) 0.128(6) Uiso 1 1 d G . . . .
H5S H 0.6113 0.5100 0.1837 0.154 Uiso 1 1 calc R U . . .
C4S C 0.6813(5) 0.5489(5) 0.1491(3) 0.134(6) Uiso 1 1 d G . . . .
H4S H 0.6696 0.6120 0.1489 0.161 Uiso 1 1 calc R U . . .
C3S C 0.7331(5) 0.5171(6) 0.1286(2) 0.091(4) Uiso 1 1 d G . . . .
H3S H 0.7568 0.5585 0.1145 0.109 Uiso 1 1 calc R U . . .
C2S C 0.7503(4) 0.4247(7) 0.1288(2) 0.093(4) Uiso 1 1 d G . . . .
H2S H 0.7857 0.4030 0.1148 0.111 Uiso 1 1 calc R U . . .
C7S C 0.7403(9) 0.2748(10) 0.1475(4) 0.142(7) Uiso 1 1 d D . . . .
H7SA H 0.7011 0.2341 0.1400 0.213 Uiso 1 1 calc R U . . .
H7SB H 0.7610 0.2555 0.1706 0.213 Uiso 1 1 calc R U . . .
H7SC H 0.7759 0.2718 0.1305 0.213 Uiso 1 1 calc R U . . .
C14S C 1.0896(18) 0.782(3) 0.5950(6) 0.058(7) Uiso 0.229(9) 1 d G . P B -2
H14A H 1.0877 0.7190 0.6041 0.087 Uiso 0.229(9) 1 calc R U P B -2
H14B H 1.0437 0.8110 0.5964 0.087 Uiso 0.229(9) 1 calc R U P B -2
H14C H 1.1256 0.8163 0.6091 0.087 Uiso 0.229(9) 1 calc R U P B -2
C8S C 1.1076(12) 0.7790(16) 0.5572(5) 0.058(7) Uiso 0.229(9) 1 d G . P B -2
C9S C 1.1729(11) 0.8082(18) 0.5476(6) 0.058(7) Uiso 0.229(9) 1 d G . P B -2
H9S H 1.2066 0.8304 0.5652 0.070 Uiso 0.229(9) 1 calc R U P B -2
C10S C 1.1902(12) 0.806(2) 0.5131(7) 0.058(7) Uiso 0.229(9) 1 d G . P B -2
H10S H 1.2350 0.8260 0.5072 0.070 Uiso 0.229(9) 1 calc R U P B -2
C11S C 1.1415(15) 0.7733(19) 0.4871(6) 0.058(7) Uiso 0.229(9) 1 d G . P B -2
H11S H 1.1527 0.7711 0.4634 0.070 Uiso 0.229(9) 1 calc R U P B -2
C12S C 1.0763(14) 0.744(2) 0.4962(6) 0.058(7) Uiso 0.229(9) 1 d G . P B -2
H12S H 1.0427 0.7224 0.4784 0.070 Uiso 0.229(9) 1 calc R U P B -2
C13S C 1.0595(11) 0.7469(19) 0.5308(7) 0.058(7) Uiso 0.229(9) 1 d G . P B -2
H13S H 1.0146 0.7265 0.5365 0.070 Uiso 0.229(9) 1 calc R U P B -2
C15S C 1.118(2) 0.764(3) 0.5785(8) 0.100 Uiso 0.369(8) 1 d D U P C -1
H15A H 1.1443 0.7066 0.5830 0.150 Uiso 0.369(8) 1 calc R U P C -1
H15B H 1.1448 0.8147 0.5896 0.150 Uiso 0.369(8) 1 calc R U P C -1
H15C H 1.0724 0.7591 0.5883 0.150 Uiso 0.369(8) 1 calc R U P C -1
C16S C 1.1071(19) 0.780(2) 0.5385(8) 0.100 Uiso 0.369(8) 1 d D U P C -1
H16A H 1.0800 0.7294 0.5268 0.120 Uiso 0.369(8) 1 calc R U P C -1
H16B H 1.1528 0.7853 0.5281 0.120 Uiso 0.369(8) 1 calc R U P C -1
C17S C 1.0656(18) 0.871(2) 0.5343(8) 0.100 Uiso 0.369(8) 1 d D U P C -1
H17A H 1.0287 0.8722 0.5511 0.120 Uiso 0.369(8) 1 calc R U P C -1
H17B H 1.0979 0.9230 0.5400 0.120 Uiso 0.369(8) 1 calc R U P C -1
C18S C 1.0318(19) 0.882(2) 0.4974(8) 0.100 Uiso 0.369(8) 1 d D U P C -1
H18A H 0.9996 0.8312 0.4908 0.120 Uiso 0.369(8) 1 calc R U P C -1
H18B H 1.0677 0.8867 0.4802 0.120 Uiso 0.369(8) 1 calc R U P C -1
C19S C 0.992(2) 0.973(2) 0.4997(8) 0.100 Uiso 0.369(8) 1 d D U P C -1
H19A H 0.9459 0.9596 0.5092 0.120 Uiso 0.369(8) 1 calc R U P C -1
H19B H 1.0184 1.0131 0.5168 0.120 Uiso 0.369(8) 1 calc R U P C -1
C20S C 0.9779(19) 1.023(2) 0.4664(8) 0.100 Uiso 0.369(8) 1 d D U P C -1
H20A H 0.9521 1.0794 0.4706 0.150 Uiso 0.369(8) 1 calc R U P C -1
H20B H 1.0227 1.0385 0.4570 0.150 Uiso 0.369(8) 1 calc R U P C -1
H20C H 0.9500 0.9849 0.4494 0.150 Uiso 0.369(8) 1 calc R U P C -1

loop_
_atom_site_aniso_label
_atom_site_aniso_U_11
_atom_site_aniso_U_22
_atom_site_aniso_U_33
_atom_site_aniso_U_23
_atom_site_aniso_U_13
_atom_site_aniso_U_12
Y1 0.0239(6) 0.0195(5) 0.0322(6) 0.0016(4) 0.0073(4) 0.0008(4)
S1 0.035(3) 0.034(3) 0.112(7) 0.012(3) 0.010(3) -0.005(2)
S1A 0.025(5) 0.027(5) 0.086(13) -0.009(6) 0.013(6) -0.007(4)
S2 0.0304(15) 0.0295(15) 0.0356(16) -0.0008(12) 0.0047(12) -0.0090(12)
S3 0.0503(18) 0.0271(15) 0.0405(17) 0.0084(12) 0.0204(14) 0.0013(13)
S4 0.0603(19) 0.0346(16) 0.0331(16) 0.0081(13) 0.0062(14) 0.0014(14)
P1 0.0271(15) 0.0180(14) 0.0291(15) -0.0012(11) 0.0068(12) 0.0006(11)
P2 0.0350(16) 0.0256(15) 0.0325(16) 0.0073(12) 0.0119(13) 0.0084(13)
N1 0.027(5) 0.016(4) 0.025(4) -0.002(3) 0.011(4) -0.001(3)
N2 0.018(4) 0.022(5) 0.030(5) -0.001(4) 0.003(4) 0.000(4)
N3 0.024(3) 0.019(3) 0.057(8) -0.006(4) 0.011(4) 0.000(3)
N3A 0.024(3) 0.019(3) 0.057(8) -0.006(4) 0.011(4) 0.000(3)
N4 0.018(4) 0.015(4) 0.033(5) -0.003(4) 0.007(4) 0.007(3)
N5 0.028(5) 0.022(5) 0.047(5) 0.002(4) 0.018(4) 0.002(4)
N6 0.032(5) 0.017(5) 0.035(5) 0.006(4) 0.009(4) 0.001(4)
N7 0.033(5) 0.020(4) 0.039(5) -0.003(4) 0.016(4) 0.003(4)
N8 0.029(5) 0.026(5) 0.034(5) -0.003(4) 0.007(4) 0.005(4)
C1 0.021(6) 0.029(6) 0.032(6) -0.002(5) 0.006(4) -0.002(5)
C3 0.020(6) 0.015(6) 0.028(6) -0.009(4) 0.003(4) 0.004(5)
C4 0.029(4) 0.022(4) 0.069(11) -0.005(5) 0.010(5) -0.002(3)
C4A 0.029(4) 0.022(4) 0.069(11) -0.005(5) 0.010(5) -0.002(3)
C6 0.044(8) 0.078(9) 0.074(10) 0.027(8) 0.040(7) 0.027(7)
C8 0.025(6) 0.016(6) 0.046(7) -0.004(5) 0.008(5) -0.005(4)
C10 0.039(7) 0.025(6) 0.039(7) -0.007(5) -0.003(5) 0.008(5)
C12 0.065(8) 0.033(7) 0.040(8) 0.004(5) -0.004(6) 0.007(6)
C14 0.030(6) 0.014(5) 0.034(6) 0.007(5) 0.009(5) 0.003(5)
C18 0.045(7) 0.021(6) 0.024(6) -0.005(4) 0.010(5) 0.006(5)
C19 0.040(7) 0.014(6) 0.067(9) -0.001(6) 0.014(6) -0.005(5)
C20 0.026(6) 0.018(6) 0.043(7) 0.003(5) 0.015(5) 0.003(5)
C21 0.073(9) 0.040(7) 0.040(8) -0.006(6) -0.013(6) 0.006(6)
C23 0.036(8) 0.053(8) 0.133(12) 0.040(8) 0.055(8) 0.017(6)
C24 0.030(7) 0.029(6) 0.032(6) 0.002(5) 0.011(5) 0.004(5)
C25 0.045(8) 0.054(8) 0.078(10) 0.025(7) 0.020(7) 0.021(6)
C26 0.042(7) 0.019(6) 0.028(6) -0.007(5) 0.008(5) 0.006(5)
C28 0.021(6) 0.017(6) 0.054(8) -0.002(5) 0.007(5) 0.009(5)
C33 0.040(7) 0.038(6) 0.029(7) -0.002(5) 0.006(5) -0.003(5)
C34 0.033(6) 0.022(6) 0.028(6) -0.001(5) 0.011(5) -0.002(5)
C35 0.040(7) 0.032(7) 0.048(7) 0.012(5) 0.022(6) 0.018(6)
C36 0.032(6) 0.014(6) 0.031(6) 0.006(5) 0.011(5) 0.006(5)
C37 0.027(5) 0.032(4) 0.056(15) -0.004(6) 0.013(6) 0.001(3)
C37A 0.027(5) 0.032(4) 0.056(15) -0.004(6) 0.013(6) 0.001(3)
C38 0.028(6) 0.025(6) 0.022(6) 0.005(5) 0.007(5) 0.006(5)
C39 0.030(6) 0.040(6) 0.041(7) 0.011(5) 0.023(5) 0.007(5)
C40 0.021(6) 0.014(6) 0.034(7) -0.006(5) 0.013(5) 0.003(4)
C42 0.032(7) 0.041(7) 0.031(6) 0.011(5) -0.004(5) -0.001(5)
C43 0.081(9) 0.035(7) 0.025(7) 0.008(5) 0.011(6) 0.017(6)
C44 0.036(7) 0.030(6) 0.040(7) 0.010(5) 0.003(5) 0.000(5)
C47 0.098(11) 0.051(8) 0.041(9) -0.018(6) -0.002(8) 0.000(8)
C49 0.074(9) 0.038(7) 0.055(9) -0.002(7) -0.019(8) -0.020(6)
C51 0.025(6) 0.058(8) 0.16(2) 0.036(10) 0.014(7) 0.002(5)
C51A 0.034(7) 0.048(9) 0.064(13) -0.010(8) 0.008(7) 0.000(5)
C52 0.023(5) 0.030(5) 0.068(16) -0.002(6) 0.012(5) 0.000(4)
C52A 0.024(6) 0.029(6) 0.06(3) -0.009(9) 0.012(10) 0.000(5)
C53 0.025(6) 0.017(5) 0.044(7) -0.003(5) -0.001(5) 0.003(5)
C54 0.016(5) 0.020(5) 0.039(7) 0.007(5) 0.012(5) 0.007(4)
C55 0.052(8) 0.024(6) 0.037(7) -0.002(5) 0.019(6) 0.003(6)
C57 0.019(6) 0.018(5) 0.034(7) -0.001(5) 0.007(5) 0.008(5)
C58 0.027(7) 0.035(7) 0.068(8) 0.004(6) 0.030(6) 0.002(5)
C60 0.027(5) 0.038(6) 0.111(17) 0.012(7) 0.011(6) -0.003(4)
C60A 0.029(6) 0.033(7) 0.07(3) -0.009(9) 0.010(9) -0.004(5)
C61 0.036(7) 0.021(6) 0.044(7) 0.001(5) 0.009(5) 0.009(5)
C62 0.040(7) 0.082(10) 0.035(7) 0.001(7) 0.017(6) -0.010(7)
C64 0.034(7) 0.011(5) 0.052(7) 0.003(5) 0.005(6) 0.003(5)
C66 0.035(6) 0.046(7) 0.025(6) 0.003(6) 0.006(5) 0.000(5)
C67 0.040(7) 0.034(6) 0.038(7) 0.003(5) 0.027(6) 0.009(5)
C68 0.029(7) 0.061(8) 0.040(7) 0.015(6) 0.003(5) 0.011(7)
C69 0.034(7) 0.037(7) 0.035(6) 0.016(5) 0.005(5) 0.003(6)
C70 0.030(6) 0.025(6) 0.044(7) 0.007(5) 0.007(5) 0.004(5)
C74 0.051(7) 0.031(6) 0.037(7) -0.002(5) 0.005(6) 0.006(6)
C75 0.035(7) 0.046(7) 0.038(7) 0.012(6) 0.009(5) 0.005(5)
C77 0.051(7) 0.029(7) 0.039(7) 0.002(5) -0.003(6) 0.002(5)
C78 0.042(7) 0.031(6) 0.037(7) 0.013(5) 0.010(5) -0.003(5)
C80 0.049(8) 0.046(8) 0.111(11) 0.030(7) 0.046(7) 0.011(6)
C81 0.034(6) 0.040(7) 0.035(7) 0.012(6) 0.010(5) 0.007(5)
C83 0.040(6) 0.018(6) 0.028(6) 0.010(5) 0.015(5) 0.007(5)
C84 0.051(8) 0.056(8) 0.047(7) 0.021(6) 0.023(6) 0.023(6)
C85 0.025(6) 0.026(6) 0.030(6) -0.007(5) 0.006(5) -0.001(5)
C87 0.036(6) 0.034(6) 0.034(7) -0.001(5) 0.010(5) -0.009(5)
C88 0.050(8) 0.049(7) 0.046(7) 0.012(6) 0.009(7) 0.019(6)
C89 0.039(7) 0.053(8) 0.049(9) 0.023(6) 0.006(6) 0.000(6)
C91 0.019(6) 0.032(6) 0.031(7) -0.002(5) 0.005(5) 0.007(5)
C92 0.058(10) 0.053(9) 0.210(17) 0.066(10) 0.076(10) 0.020(7)
C93 0.035(7) 0.043(7) 0.036(7) -0.008(5) -0.006(5) 0.000(6)
C94 0.073(9) 0.059(8) 0.023(7) -0.003(6) 0.013(6) 0.008(7)
C95 0.051(7) 0.035(6) 0.017(6) 0.011(5) 0.005(5) 0.002(6)
C96 0.070(8) 0.064(9) 0.030(7) -0.007(7) -0.007(6) 0.016(7)
C98 0.031(6) 0.052(8) 0.115(19) 0.017(9) 0.023(7) 0.011(5)
C98A 0.033(7) 0.048(10) 0.07(3) -0.010(11) 0.007(10) 0.006(6)
C100 0.070(9) 0.055(8) 0.045(8) -0.005(7) 0.023(7) 0.003(7)
C101 0.037(6) 0.034(6) 0.028(6) 0.005(5) 0.012(5) 0.008(5)
C102 0.039(8) 0.058(9) 0.198(16) 0.053(10) 0.056(9) 0.020(7)
C103 0.056(7) 0.037(6) 0.027(7) -0.002(5) 0.010(6) 0.006(5)
C104 0.033(7) 0.066(8) 0.21(3) 0.055(12) 0.018(9) 0.007(6)
C106 0.029(6) 0.027(6) 0.025(6) -0.004(5) 0.005(5) 0.003(5)
C107 0.030(6) 0.025(6) 0.035(6) 0.006(5) 0.003(5) -0.002(5)
C108 0.028(7) 0.026(6) 0.043(7) 0.009(5) 0.010(5) -0.007(5)
C110 0.034(6) 0.023(6) 0.023(6) 0.000(5) 0.007(5) 0.000(5)
C113 0.039(7) 0.027(6) 0.053(7) -0.006(5) 0.026(5) -0.003(6)
C114 0.029(7) 0.033(7) 0.065(8) 0.010(6) 0.022(6) 0.003(6)
C115 0.034(9) 0.049(9) 0.09(3) -0.010(10) 0.006(11) 0.003(6)
S5 0.0313(15) 0.0333(15) 0.0258(15) 0.0023(12) 0.0073(11) -0.0015(12)
S6 0.0338(15) 0.0341(15) 0.0295(15) -0.0021(12) 0.0080(12) -0.0049(12)
P3 0.0286(16) 0.0250(15) 0.0277(15) -0.0003(12) 0.0037(12) 0.0020(12)
N9 0.024(4) 0.023(4) 0.024(5) -0.001(4) 0.005(4) -0.005(4)
N10 0.028(5) 0.029(5) 0.018(4) -0.002(4) 0.002(4) -0.006(4)
N11 0.035(5) 0.016(4) 0.033(6) -0.001(4) 0.004(4) -0.001(4)
N12 0.032(6) 0.021(4) 0.027(5) -0.003(4) 0.005(4) -0.001(4)
C2 0.049(7) 0.034(6) 0.037(8) -0.012(5) -0.009(6) 0.003(6)
C5 0.030(7) 0.024(6) 0.034(6) 0.000(5) 0.009(5) 0.003(5)
C7 0.023(6) 0.023(6) 0.037(7) 0.006(5) 0.000(5) -0.012(4)
C9 0.026(6) 0.032(6) 0.028(6) 0.004(5) -0.002(5) 0.008(5)
C11 0.019(6) 0.029(6) 0.031(7) 0.002(5) 0.005(5) 0.013(5)
C13 0.024(6) 0.028(6) 0.029(6) 0.002(5) 0.006(5) -0.002(5)
C15 0.050(7) 0.027(6) 0.032(6) -0.004(5) 0.017(6) 0.002(6)
C16 0.033(6) 0.016(5) 0.026(6) 0.007(4) 0.008(5) 0.000(5)
C17 0.039(7) 0.019(6) 0.046(8) -0.007(5) 0.010(6) -0.013(5)
C22 0.031(6) 0.033(6) 0.016(5) -0.001(4) 0.007(5) -0.003(5)
C27 0.021(6) 0.022(6) 0.045(7) 0.008(5) 0.008(5) 0.004(5)
C29 0.035(7) 0.028(6) 0.033(7) -0.008(5) 0.007(5) -0.006(5)
C30 0.031(6) 0.016(5) 0.029(6) -0.001(5) 0.003(5) -0.001(5)
C31 0.065(9) 0.034(7) 0.039(7) -0.001(5) 0.012(7) 0.011(6)
C32 0.030(6) 0.022(6) 0.028(7) -0.009(5) 0.002(5) 0.001(5)
C41 0.040(8) 0.045(7) 0.054(8) 0.005(6) 0.021(6) -0.013(6)
C45 0.028(6) 0.051(7) 0.055(8) 0.008(6) 0.006(6) -0.004(6)
C46 0.027(7) 0.032(6) 0.042(7) -0.005(5) 0.000(5) 0.004(5)
C48 0.031(7) 0.023(6) 0.033(6) 0.007(5) 0.011(5) 0.007(5)
C50 0.047(7) 0.028(6) 0.023(6) 0.004(5) 0.013(5) 0.002(5)
C56 0.031(6) 0.032(6) 0.052(7) -0.004(6) 0.018(6) 0.010(5)
C59 0.046(7) 0.043(7) 0.023(6) 0.012(5) 0.010(5) -0.005(6)
C63 0.023(6) 0.042(7) 0.037(7) 0.001(5) 0.004(5) -0.009(5)
C65 0.035(7) 0.031(6) 0.040(7) -0.001(6) 0.004(5) -0.012(5)
C71 0.042(7) 0.035(6) 0.026(7) 0.004(5) 0.012(5) -0.005(5)
C72 0.046(8) 0.028(6) 0.051(7) -0.001(6) 0.018(6) 0.002(5)
C73 0.035(7) 0.038(7) 0.040(7) -0.006(6) 0.004(5) 0.010(5)
C76 0.033(7) 0.033(7) 0.061(8) -0.003(6) 0.008(6) 0.007(5)
C79 0.043(7) 0.028(6) 0.024(6) -0.008(5) 0.002(5) -0.001(5)
C82 0.017(6) 0.038(7) 0.052(8) 0.012(6) -0.003(5) 0.008(5)
C86 0.041(8) 0.039(7) 0.041(7) -0.003(5) 0.013(6) -0.005(6)
C90 0.037(8) 0.045(7) 0.044(7) 0.001(6) 0.001(6) -0.014(6)
C97 0.059(7) 0.038(7) 0.020(6) 0.007(5) 0.014(5) -0.011(6)
C99 0.041(7) 0.042(7) 0.033(7) -0.003(6) 0.008(5) -0.013(5)
C105 0.030(7) 0.033(6) 0.025(6) -0.001(5) 0.003(5) 0.002(5)
C109 0.028(7) 0.021(5) 0.038(6) 0.003(5) 0.009(5) -0.011(5)
C111 0.043(7) 0.030(6) 0.042(7) 0.010(5) -0.005(5) -0.005(5)
C112 0.044(7) 0.037(7) 0.045(8) -0.009(5) 0.018(6) 0.000(6)

loop_
_atom_type_symbol
_atom_type_description
_atom_type_scat_dispersion_real
_atom_type_scat_dispersion_imag
_atom_type_scat_source
C C 0.0033 0.0016 'International Tables Vol C Tables 4.2.6.8 and 6.1.1.4'
H H 0.0000 0.0000 'International Tables Vol C Tables 4.2.6.8 and 6.1.1.4'
N N 0.0061 0.0033 'International Tables Vol C Tables 4.2.6.8 and 6.1.1.4'
P P 0.1023 0.0942 'International Tables Vol C Tables 4.2.6.8 and 6.1.1.4'
S S 0.1246 0.1234 'International Tables Vol C Tables 4.2.6.8 and 6.1.1.4'
Y Y -2.7962 3.5667 'International Tables Vol C Tables 4.2.6.8 and 6.1.1.4'

loop_
_geom_angle_atom_site_label_1
_geom_angle_atom_site_label_2
_geom_angle_atom_site_label_3
_geom_angle
_geom_angle_site_symmetry_1
_geom_angle_site_symmetry_3
_geom_angle_publ_flag
N1 Y1 N2 59.3(2) . . ?
N1 Y1 N3 68.3(3) . . ?
N1 Y1 N3A 66.1(7) . . ?
N1 Y1 N4 104.8(2) . . ?
N1 Y1 N5 125.7(2) . . ?
N1 Y1 N7 73.2(2) . . ?
N1 Y1 N8 112.1(2) . . ?
N2 Y1 N3 109.9(5) . . ?
N2 Y1 N3A 105.1(11) . . ?
N2 Y1 N4 68.2(2) . . ?
N2 Y1 N5 171.8(2) . . ?
N2 Y1 N7 119.5(2) . . ?
N2 Y1 N8 68.4(2) . . ?
N3 Y1 N4 171.9(3) . . ?
N3 Y1 N8 94.8(3) . . ?
N3A Y1 N8 91.3(7) . . ?
N4 Y1 N3A 170.8(7) . . ?
N4 Y1 N8 91.8(2) . . ?
N5 Y1 N3 69.1(5) . . ?
N5 Y1 N3A 73.7(11) . . ?
N5 Y1 N4 113.9(2) . . ?
N5 Y1 N7 68.6(2) . . ?
N5 Y1 N8 103.5(2) . . ?
N6 Y1 N1 174.4(2) . . ?
N6 Y1 N2 116.1(2) . . ?
N6 Y1 N3 117.2(3) . . ?
N6 Y1 N3A 119.2(7) . . ?
N6 Y1 N4 69.9(2) . . ?
N6 Y1 N5 59.3(2) . . ?
N6 Y1 N7 108.2(2) . . ?
N6 Y1 N8 67.1(2) . . ?
N7 Y1 N3 81.5(4) . . ?
N7 Y1 N3A 85.4(8) . . ?
N7 Y1 N4 92.6(2) . . ?
N7 Y1 N8 172.0(2) . . ?
C60 S1 C4 89.6(6) . . ?
C60A S1A C4A 91.0(9) . . ?
C110 S2 C54 91.0(4) . . ?
C34 S3 C64 90.8(5) . . ?
C66 S4 C83 90.2(5) . . ?
N1 P1 C14 119.7(4) . . ?
N1 P1 C53 109.6(4) . . ?
N2 P1 N1 96.8(4) . . ?
N2 P1 C14 109.9(4) . . ?
N2 P1 C53 119.2(4) . . ?
C14 P1 C53 102.7(4) . . ?
N5 P2 N6 97.0(4) . . ?
N5 P2 C67 119.4(4) . . ?
N5 P2 C81 110.4(4) . . ?
N6 P2 C67 109.1(4) . . ?
N6 P2 C81 119.9(4) . . ?
C67 P2 C81 102.1(4) . . ?
P1 N1 Y1 101.6(3) . . ?
C3 N1 Y1 129.4(5) . . ?
C3 N1 P1 128.7(6) . . ?
P1 N2 Y1 102.3(3) . . ?
C40 N2 Y1 129.9(5) . . ?
C40 N2 P1 127.7(6) . . ?
C4 N3 Y1 122.5(7) . . ?
C4 N3 C52 111.0(9) . . ?
C52 N3 Y1 122.4(7) . . ?
C4A N3A Y1 123.5(12) . . ?
C4A N3A C52A 112.7(14) . . ?
C52A N3A Y1 123.2(12) . . ?
C54 N4 Y1 126.2(6) . . ?
C54 N4 C57 109.5(7) . . ?
C57 N4 Y1 121.2(6) . . ?
P2 N5 Y1 101.4(3) . . ?
C58 N5 Y1 132.2(6) . . ?
C58 N5 P2 126.5(6) . . ?
P2 N6 Y1 102.2(3) . . ?
C38 N6 Y1 130.4(6) . . ?
C38 N6 P2 127.4(6) . . ?
C26 N7 Y1 122.0(6) . . ?
C64 N7 Y1 126.3(6) . . ?
C64 N7 C26 109.4(7) . . ?
C83 N8 Y1 124.5(6) . . ?
C83 N8 C91 111.2(7) . . ?
C91 N8 Y1 121.9(6) . . ?
C3 C1 H1 118.7 . . ?
C61 C1 H1 118.7 . . ?
C61 C1 C3 122.5(9) . . ?
N1 C3 C1 123.4(8) . . ?
N1 C3 C20 118.2(7) . . ?
C1 C3 C20 118.3(8) . . ?
N3 C4 S1 114.6(8) . . ?
N3 C4 C20 128.7(10) . . ?
C20 C4 S1 116.7(8) . . ?
N3A C4A S1A 112.3(12) . . ?
N3A C4A C20 129.2(15) . . ?
C20 C4A S1A 118.3(12) . . ?
C25 C6 H6 120.3 . . ?
C25 C6 C84 119.3(10) . . ?
C84 C6 H6 120.3 . . ?
C36 C8 H8 119.4 . . ?
C78 C8 H8 119.4 . . ?
C78 C8 C36 121.2(8) . . ?
C19 C10 H10 119.6 . . ?
C107 C10 H10 119.6 . . ?
C107 C10 C19 120.8(9) . . ?
C66 C12 H12 120.7 . . ?
C96 C12 H12 120.7 . . ?
C96 C12 C66 118.6(9) . . ?
C24 C14 P1 120.0(7) . . ?
C108 C14 P1 122.5(7) . . ?
C108 C14 C24 117.4(8) . . ?
C26 C18 H18 120.6 . . ?
C44 C18 H18 120.6 . . ?
C44 C18 C26 118.8(9) . . ?
C10 C19 H19 121.1 . . ?
C70 C19 C10 117.7(9) . . ?
C70 C19 H19 121.1 . . ?
C3 C20 C4 125.4(9) . . ?
C3 C20 C4A 117.7(13) . . ?
C113 C20 C3 116.7(8) . . ?
C113 C20 C4 117.8(9) . . ?
C113 C20 C4A 124.2(12) . . ?
C77 C21 H21 119.8 . . ?
C77 C21 C96 120.4(10) . . ?
C96 C21 H21 119.8 . . ?
C92 C23 H23 119.4 . . ?
C92 C23 C114 121.2(10) . . ?
C114 C23 H23 119.4 . . ?
C14 C24 H24 119.9 . . ?
C69 C24 C14 120.2(9) . . ?
C69 C24 H24 119.9 . . ?
C6 C25 H25 119.7 . . ?
C6 C25 C88 120.5(10) . . ?
C88 C25 H25 119.7 . . ?
N7 C26 C18 124.8(8) . . ?
N7 C26 C34 116.3(9) . . ?
C34 C26 C18 118.9(9) . . ?
C38 C28 C83 121.9(8) . . ?
C70 C28 C38 119.0(9) . . ?
C70 C28 C83 119.1(9) . . ?
C93 C33 H33 121.5 . . ?
C110 C33 H33 121.5 . . ?
C110 C33 C93 116.9(9) . . ?
C26 C34 S3 109.5(7) . . ?
C95 C34 S3 128.4(7) . . ?
C95 C34 C26 122.1(9) . . ?
C68 C35 H35 120.6 . . ?
C108 C35 H35 120.6 . . ?
C108 C35 C68 118.8(9) . . ?
C8 C36 C54 116.6(8) . . ?
C40 C36 C8 119.7(8) . . ?
C40 C36 C54 123.7(8) . . ?
C52 C37 H37 120.5 . . ?
C98 C37 H37 120.5 . . ?
C98 C37 C52 118.9(12) . . ?
C52A C37A H37A 119.3 . . ?
C98A C37A H37A 119.3 . . ?
C98A C37A C52A 121(2) . . ?
N6 C38 C28 118.4(8) . . ?
N6 C38 C107 124.2(8) . . ?
C107 C38 C28 117.1(8) . . ?
C67 C39 H39 119.8 . . ?
C88 C39 H39 119.8 . . ?
C88 C39 C67 120.4(9) . . ?
N2 C40 C36 120.0(8) . . ?
N2 C40 C106 122.4(8) . . ?
C36 C40 C106 117.4(8) . . ?
C44 C42 H42 119.4 . . ?
C95 C42 H42 119.4 . . ?
C95 C42 C44 121.2(9) . . ?
C81 C43 H43 119.9 . . ?
C81 C43 C100 120.1(9) . . ?
C100 C43 H43 119.9 . . ?
C18 C44 C42 120.4(9) . . ?
C18 C44 H44 119.8 . . ?
C42 C44 H44 119.8 . . ?
C49 C47 H47 119.5 . . ?
C94 C47 H47 119.5 . . ?
C94 C47 C49 121.0(10) . . ?
C47 C49 H49 120.3 . . ?
C47 C49 C74 119.3(11) . . ?
C74 C49 H49 120.3 . . ?
C60 C51 H51 121.3 . . ?
C104 C51 H51 121.3 . . ?
C104 C51 C60 117.3(14) . . ?
C60A C51A H51A 121.0 . . ?
C115 C51A H51A 121.0 . . ?
C115 C51A C60A 118(2) . . ?
C37 C52 N3 126.7(11) . . ?
C37 C52 C60 119.0(11) . . ?
C60 C52 N3 114.3(10) . . ?
C37A C52A N3A 128.6(18) . . ?
C37A C52A C60A 117.2(17) . . ?
C60A C52A N3A 114.2(15) . . ?
C74 C53 P1 120.2(8) . . ?
C74 C53 C103 118.5(9) . . ?
C103 C53 P1 121.3(7) . . ?
N4 C54 S2 114.9(7) . . ?
N4 C54 C36 127.4(8) . . ?
C36 C54 S2 117.6(7) . . ?
C61 C55 H55 120.6 . . ?
C113 C55 H55 120.6 . . ?
C113 C55 C61 118.7(9) . . ?
N4 C57 C85 125.2(8) . . ?
N4 C57 C110 116.7(8) . . ?
C110 C57 C85 118.1(8) . . ?
N5 C58 C114 120.1(8) . . ?
C80 C58 N5 122.2(9) . . ?
C80 C58 C114 117.7(9) . . ?
C51 C60 S1 127.7(11) . . ?
C52 C60 S1 110.6(9) . . ?
C52 C60 C51 121.8(12) . . ?
C51A C60A S1A 128.1(17) . . ?
C52A C60A S1A 109.8(14) . . ?
C52A C60A C51A 122.0(18) . . ?
C1 C61 C55 119.3(9) . . ?
C1 C61 H61 120.4 . . ?
C55 C61 H61 120.4 . . ?
C89 C62 H62 120.1 . . ?
C89 C62 C100 119.7(10) . . ?
C100 C62 H62 120.1 . . ?
N7 C64 S3 113.9(7) . . ?
N7 C64 C114 129.1(8) . . ?
C114 C64 S3 117.0(7) . . ?
C12 C66 S4 129.3(8) . . ?
C12 C66 C91 120.2(9) . . ?
C91 C66 S4 110.5(7) . . ?
C39 C67 P2 120.1(7) . . ?
C84 C67 P2 122.7(8) . . ?
C84 C67 C39 117.0(9) . . ?
C35 C68 H68 119.6 . . ?
C69 C68 C35 120.8(9) . . ?
C69 C68 H68 119.6 . . ?
C24 C69 H69 119.7 . . ?
C68 C69 C24 120.5(10) . . ?
C68 C69 H69 119.7 . . ?
C19 C70 C28 122.2(9) . . ?
C19 C70 H70 118.9 . . ?
C28 C70 H70 118.9 . . ?
C49 C74 H74 119.5 . . ?
C53 C74 C49 121.0(10) . . ?
C53 C74 H74 119.5 . . ?
C81 C75 H75 119.9 . . ?
C81 C75 C89 120.2(10) . . ?
C89 C75 H75 119.9 . . ?
C21 C77 H77 120.5 . . ?
C21 C77 C91 119.0(9) . . ?
C91 C77 H77 120.5 . . ?
C8 C78 H78 120.3 . . ?
C8 C78 C101 119.4(9) . . ?
C101 C78 H78 120.3 . . ?
C58 C80 H80 118.7 . . ?
C102 C80 C58 122.6(10) . . ?
C102 C80 H80 118.7 . . ?
C43 C81 P2 120.7(7) . . ?
C75 C81 P2 119.8(8) . . ?
C75 C81 C43 119.5(9) . . ?
N8 C83 S4 114.0(7) . . ?
N8 C83 C28 128.8(8) . . ?
C28 C83 S4 117.2(7) . . ?
C6 C84 C67 122.7(10) . . ?
C6 C84 H84 118.6 . . ?
C67 C84 H84 118.6 . . ?
C57 C85 H85 121.1 . . ?
C87 C85 C57 117.9(8) . . ?
C87 C85 H85 121.1 . . ?
C85 C87 H87 118.7 . . ?
C85 C87 C93 122.6(9) . . ?
C93 C87 H87 118.7 . . ?
C25 C88 C39 120.0(10) . . ?
C25 C88 H88 120.0 . . ?
C39 C88 H88 120.0 . . ?
C62 C89 C75 120.3(10) . . ?
C62 C89 H89 119.8 . . ?
C75 C89 H89 119.8 . . ?
N8 C91 C66 114.1(8) . . ?
N8 C91 C77 125.8(9) . . ?
C77 C91 C66 120.0(9) . . ?
C23 C92 H92 120.0 . . ?
C23 C92 C102 120.1(11) . . ?
C102 C92 H92 120.0 . . ?
C33 C93 C87 120.6(9) . . ?
C33 C93 H93 119.7 . . ?
C87 C93 H93 119.7 . . ?
C47 C94 H94 119.8 . . ?
C47 C94 C103 120.3(10) . . ?
C103 C94 H94 119.8 . . ?
C34 C95 H95 120.7 . . ?
C42 C95 C34 118.5(8) . . ?
C42 C95 H95 120.7 . . ?
C12 C96 C21 121.7(10) . . ?
C12 C96 H96 119.2 . . ?
C21 C96 H96 119.2 . . ?
C37 C98 H98 118.8 . . ?
C37 C98 C104 122.3(14) . . ?
C104 C98 H98 118.8 . . ?
C37A C98A H98A 119.7 . . ?
C37A C98A C115 121(2) . . ?
C115 C98A H98A 119.7 . . ?
C43 C100 C62 120.1(11) . . ?
C43 C100 H100 120.0 . . ?
C62 C100 H100 120.0 . . ?
C78 C101 H101 120.5 . . ?
C106 C101 C78 118.9(9) . . ?
C106 C101 H101 120.5 . . ?
C80 C102 C92 119.0(11) . . ?
C80 C102 H102 120.5 . . ?
C92 C102 H102 120.5 . . ?
C53 C103 H103 120.1 . . ?
C94 C103 C53 119.9(10) . . ?
C94 C103 H103 120.1 . . ?
C51 C104 H104 119.7 . . ?
C98 C104 C51 120.7(14) . . ?
C98 C104 H104 119.7 . . ?
C40 C106 H106 118.4 . . ?
C101 C106 C40 123.2(9) . . ?
C101 C106 H106 118.4 . . ?
C10 C107 C38 123.1(9) . . ?
C10 C107 H107 118.5 . . ?
C38 C107 H107 118.5 . . ?
C14 C108 H108 118.9 . . ?
C35 C108 C14 122.3(9) . . ?
C35 C108 H108 118.9 . . ?
C33 C110 S2 128.0(7) . . ?
C33 C110 C57 123.8(8) . . ?
C57 C110 S2 108.0(7) . . ?
C20 C113 H113 117.9 . . ?
C55 C113 C20 124.2(9) . . ?
C55 C113 H113 117.9 . . ?
C23 C114 C58 119.2(9) . . ?
C23 C114 C64 117.9(9) . . ?
C58 C114 C64 122.9(9) . . ?
C51A C115 H115 119.7 . . ?
C98A C115 C51A 121(2) . . ?
C98A C115 H115 119.7 . . ?
C32 S5 C16 88.6(4) . . ?
C109 S6 C48 89.2(5) . . ?
N9 P3 N10 126.2(4) . . ?
N9 P3 C7 106.5(4) . . ?
N9 P3 C22 102.5(4) . . ?
N10 P3 C7 104.5(4) . . ?
N10 P3 C22 109.3(4) . . ?
C7 P3 C22 106.5(4) . . ?
C11 N9 P3 124.1(6) . . ?
C5 N10 P3 123.3(6) . . ?
C16 N11 C30 111.6(7) . . ?
C48 N12 C13 111.8(7) . . ?
C15 C2 H2 120.0 . . ?
C15 C2 C17 119.9(9) . . ?
C17 C2 H2 120.0 . . ?
N10 C5 C27 118.8(8) . . ?
N10 C5 C46 124.3(8) . . ?
C27 C5 C46 116.9(8) . . ?
C63 C7 P3 121.0(7) . . ?
C65 C7 P3 118.0(7) . . ?
C65 C7 C63 120.2(9) . . ?
C11 C9 C16 123.6(9) . . ?
C11 C9 C99 120.1(8) . . ?
C99 C9 C16 116.4(8) . . ?
N9 C11 C9 119.4(8) . . ?
N9 C11 C79 123.8(8) . . ?
C9 C11 C79 116.7(8) . . ?
N12 C13 C29 125.0(9) . . ?
N12 C13 C109 115.3(8) . . ?
C29 C13 C109 119.6(9) . . ?
C2 C15 H15 118.9 . . ?
C71 C15 C2 122.3(9) . . ?
C71 C15 H15 118.9 . . ?
N11 C16 S5 114.7(7) . . ?
N11 C16 C9 123.1(8) . . ?
C9 C16 S5 122.1(7) . . ?
C2 C17 H17 120.6 . . ?
C2 C17 C30 118.7(9) . . ?
C30 C17 H17 120.6 . . ?
C50 C22 P3 119.7(7) . . ?
C111 C22 P3 119.0(7) . . ?
C111 C22 C50 120.9(8) . . ?
C5 C27 C48 124.5(8) . . ?
C105 C27 C5 119.7(8) . . ?
C105 C27 C48 115.8(8) . . ?
C13 C29 H29 120.2 . . ?
C90 C29 C13 119.5(9) . . ?
C90 C29 H29 120.2 . . ?
N11 C30 C17 124.5(9) . . ?
C32 C30 N11 115.0(8) . . ?
C32 C30 C17 120.4(8) . . ?
C41 C31 H31 119.7 . . ?
C41 C31 C73 120.5(10) . . ?
C73 C31 H31 119.7 . . ?
C30 C32 S5 110.0(7) . . ?
C30 C32 C71 121.2(8) . . ?
C71 C32 S5 128.7(8) . . ?
C31 C41 H41 119.8 . . ?
C31 C41 C111 120.4(10) . . ?
C111 C41 H41 119.8 . . ?
C86 C45 H45 120.0 . . ?
C90 C45 H45 120.0 . . ?
C90 C45 C86 120.1(10) . . ?
C5 C46 H46 119.1 . . ?
C56 C46 C5 121.8(9) . . ?
C56 C46 H46 119.1 . . ?
N12 C48 S6 113.9(7) . . ?
N12 C48 C27 123.1(8) . . ?
C27 C48 S6 123.0(7) . . ?
C22 C50 H50 120.4 . . ?
C73 C50 C22 119.3(9) . . ?
C73 C50 H50 120.4 . . ?
C46 C56 H56 119.6 . . ?
C46 C56 C72 120.8(9) . . ?
C72 C56 H56 119.6 . . ?
C79 C59 H59 119.6 . . ?
C79 C59 C97 120.8(9) . . ?
C97 C59 H59 119.6 . . ?
C7 C63 H63 120.1 . . ?
C7 C63 C82 119.8(9) . . ?
C82 C63 H63 120.1 . . ?
C7 C65 H65 120.5 . . ?
C112 C65 C7 119.1(9) . . ?
C112 C65 H65 120.5 . . ?
C15 C71 C32 117.4(9) . . ?
C15 C71 H71 121.3 . . ?
C32 C71 H71 121.3 . . ?
C56 C72 H72 120.7 . . ?
C105 C72 C56 118.6(9) . . ?
C105 C72 H72 120.7 . . ?
C31 C73 H73 119.8 . . ?
C50 C73 C31 120.5(9) . . ?
C50 C73 H73 119.8 . . ?
C82 C76 H76 120.4 . . ?
C82 C76 C112 119.2(9) . . ?
C112 C76 H76 120.4 . . ?
C11 C79 H79 119.0 . . ?
C59 C79 C11 122.0(9) . . ?
C59 C79 H79 119.0 . . ?
C63 C82 H82 120.0 . . ?
C76 C82 C63 120.0(9) . . ?
C76 C82 H82 120.0 . . ?
C45 C86 H86 120.5 . . ?
C109 C86 C45 119.0(9) . . ?
C109 C86 H86 120.5 . . ?
C29 C90 C45 121.2(9) . . ?
C29 C90 H90 119.4 . . ?
C45 C90 H90 119.4 . . ?
C59 C97 H97 120.4 . . ?
C59 C97 C99 119.1(9) . . ?
C99 C97 H97 120.4 . . ?
C9 C99 H99 119.4 . . ?
C97 C99 C9 121.2(9) . . ?
C97 C99 H99 119.4 . . ?
C27 C105 H105 118.9 . . ?
C72 C105 C27 122.2(9) . . ?
C72 C105 H105 118.9 . . ?
C13 C109 S6 109.8(7) . . ?
C86 C109 S6 129.7(8) . . ?
C86 C109 C13 120.5(9) . . ?
C22 C111 C41 118.2(9) . . ?
C22 C111 H111 120.9 . . ?
C41 C111 H111 120.9 . . ?
C65 C112 C76 121.7(9) . . ?
C65 C112 H112 119.1 . . ?
C76 C112 H112 119.1 . . ?
C6S C1S C2S 120.0 . . ?
C6S C1S C7S 127.0(10) . . ?
C2S C1S C7S 112.9(10) . . ?
C1S C6S H6S 120.0 . . ?
C1S C6S C5S 120.0 . . ?
C5S C6S H6S 120.0 . . ?
C6S C5S H5S 120.0 . . ?
C4S C5S C6S 120.0 . . ?
C4S C5S H5S 120.0 . . ?
C5S C4S H4S 120.0 . . ?
C3S C4S C5S 120.0 . . ?
C3S C4S H4S 120.0 . . ?
C4S C3S H3S 120.0 . . ?
C4S C3S C2S 120.0 . . ?
C2S C3S H3S 120.0 . . ?
C1S C2S H2S 120.0 . . ?
C3S C2S C1S 120.0 . . ?
C3S C2S H2S 120.0 . . ?
C1S C7S H7SA 109.5 . . ?
C1S C7S H7SB 109.5 . . ?
C1S C7S H7SC 109.5 . . ?
H7SA C7S H7SB 109.5 . . ?
H7SA C7S H7SC 109.5 . . ?
H7SB C7S H7SC 109.5 . . ?
H14A C14S H14B 109.5 . . ?
H14A C14S H14C 109.5 . . ?
H14B C14S H14C 109.5 . . ?
C8S C14S H14A 109.5 . . ?
C8S C14S H14B 109.5 . . ?
C8S C14S H14C 109.5 . . ?
C9S C8S C14S 121.4 . . ?
C13S C8S C14S 120.9 . . ?
C13S C8S C9S 117.7 . . ?
C8S C9S H9S 119.0 . . ?
C10S C9S C8S 121.9 . . ?
C10S C9S H9S 119.0 . . ?
C9S C10S H10S 120.3 . . ?
C9S C10S C11S 119.5 . . ?
C11S C10S H10S 120.3 . . ?
C10S C11S H11S 120.3 . . ?
C12S C11S C10S 119.4 . . ?
C12S C11S H11S 120.3 . . ?
C11S C12S H12S 119.6 . . ?
C11S C12S C13S 120.8 . . ?
C13S C12S H12S 119.6 . . ?
C8S C13S H13S 119.6 . . ?
C12S C13S C8S 120.7 . . ?
C12S C13S H13S 119.6 . . ?
H15A C15S H15B 109.5 . . ?
H15A C15S H15C 109.5 . . ?
H15B C15S H15C 109.5 . . ?
C16S C15S H15A 109.5 . . ?
C16S C15S H15B 109.5 . . ?
C16S C15S H15C 109.5 . . ?
C15S C16S H16A 110.7 . . ?
C15S C16S H16B 110.7 . . ?
C15S C16S C17S 105(2) . . ?
H16A C16S H16B 108.8 . . ?
C17S C16S H16A 110.7 . . ?
C17S C16S H16B 110.7 . . ?
C16S C17S H17A 109.3 . . ?
C16S C17S H17B 109.3 . . ?
H17A C17S H17B 108.0 . . ?
C18S C17S C16S 111(2) . . ?
C18S C17S H17A 109.3 . . ?
C18S C17S H17B 109.3 . . ?
C17S C18S H18A 111.2 . . ?
C17S C18S H18B 111.2 . . ?
C17S C18S C19S 103(2) . . ?
H18A C18S H18B 109.2 . . ?
C19S C18S H18A 111.2 . . ?
C19S C18S H18B 111.2 . . ?
C18S C19S H19A 108.4 . . ?
C18S C19S H19B 108.4 . . ?
H19A C19S H19B 107.4 . . ?
C20S C19S C18S 116(2) . . ?
C20S C19S H19A 108.4 . . ?
C20S C19S H19B 108.4 . . ?
C19S C20S H20A 109.5 . . ?
C19S C20S H20B 109.5 . . ?
C19S C20S H20C 109.5 . . ?
H20A C20S H20B 109.5 . . ?
H20A C20S H20C 109.5 . . ?
H20B C20S H20C 109.5 . . ?

loop_
_geom_bond_atom_site_label_1
_geom_bond_atom_site_label_2
_geom_bond_distance
_geom_bond_site_symmetry_2
_geom_bond_publ_flag
Y1 N1 2.435(7) . ?
Y1 N2 2.437(7) . ?
Y1 N3 2.594(9) . ?
Y1 N3A 2.600(15) . ?
Y1 N4 2.599(7) . ?
Y1 N5 2.444(7) . ?
Y1 N6 2.416(7) . ?
Y1 N7 2.578(7) . ?
Y1 N8 2.611(7) . ?
S1 C4 1.763(12) . ?
S1 C60 1.720(13) . ?
S1A C4A 1.776(16) . ?
S1A C60A 1.721(18) . ?
S2 C54 1.734(9) . ?
S2 C110 1.730(9) . ?
S3 C34 1.717(9) . ?
S3 C64 1.741(9) . ?
S4 C66 1.696(10) . ?
S4 C83 1.760(9) . ?
P1 N1 1.623(7) . ?
P1 N2 1.599(7) . ?
P1 C14 1.804(9) . ?
P1 C53 1.813(9) . ?
P2 N5 1.601(7) . ?
P2 N6 1.611(7) . ?
P2 C67 1.803(10) . ?
P2 C81 1.824(10) . ?
N1 C3 1.390(10) . ?
N2 C40 1.391(10) . ?
N3 C4 1.316(12) . ?
N3 C52 1.406(13) . ?
N3A C4A 1.318(17) . ?
N3A C52A 1.412(18) . ?
N4 C54 1.340(10) . ?
N4 C57 1.390(10) . ?
N5 C58 1.391(11) . ?
N6 C38 1.368(10) . ?
N7 C26 1.392(11) . ?
N7 C64 1.360(11) . ?
N8 C83 1.312(10) . ?
N8 C91 1.400(11) . ?
C1 H1 0.9500 . ?
C1 C3 1.394(11) . ?
C1 C61 1.373(12) . ?
C3 C20 1.403(11) . ?
C4 C20 1.436(13) . ?
C4A C20 1.464(18) . ?
C6 H6 0.9500 . ?
C6 C25 1.362(14) . ?
C6 C84 1.373(13) . ?
C8 H8 0.9500 . ?
C8 C36 1.402(12) . ?
C8 C78 1.382(12) . ?
C10 H10 0.9500 . ?
C10 C19 1.399(13) . ?
C10 C107 1.363(12) . ?
C12 H12 0.9500 . ?
C12 C66 1.391(12) . ?
C12 C96 1.380(14) . ?
C14 C24 1.409(12) . ?
C14 C108 1.390(12) . ?
C18 H18 0.9500 . ?
C18 C26 1.404(12) . ?
C18 C44 1.392(12) . ?
C19 H19 0.9500 . ?
C19 C70 1.383(12) . ?
C20 C113 1.402(12) . ?
C21 H21 0.9500 . ?
C21 C77 1.378(13) . ?
C21 C96 1.383(14) . ?
C23 H23 0.9500 . ?
C23 C92 1.370(14) . ?
C23 C114 1.392(13) . ?
C24 H24 0.9500 . ?
C24 C69 1.387(12) . ?
C25 H25 0.9500 . ?
C25 C88 1.379(14) . ?
C26 C34 1.393(12) . ?
C28 C38 1.432(12) . ?
C28 C70 1.401(12) . ?
C28 C83 1.461(12) . ?
C33 H33 0.9500 . ?
C33 C93 1.392(13) . ?
C33 C110 1.374(12) . ?
C34 C95 1.379(12) . ?
C35 H35 0.9500 . ?
C35 C68 1.381(13) . ?
C35 C108 1.381(12) . ?
C36 C40 1.393(11) . ?
C36 C54 1.486(12) . ?
C37 H37 0.9500 . ?
C37 C52 1.384(14) . ?
C37 C98 1.364(15) . ?
C37A H37A 0.9500 . ?
C37A C52A 1.381(19) . ?
C37A C98A 1.37(2) . ?
C38 C107 1.380(12) . ?
C39 H39 0.9500 . ?
C39 C67 1.403(12) . ?
C39 C88 1.390(12) . ?
C40 C106 1.402(11) . ?
C42 H42 0.9500 . ?
C42 C44 1.394(12) . ?
C42 C95 1.371(12) . ?
C43 H43 0.9500 . ?
C43 C81 1.384(13) . ?
C43 C100 1.384(13) . ?
C44 H44 0.9500 . ?
C47 H47 0.9500 . ?
C47 C49 1.372(15) . ?
C47 C94 1.371(15) . ?
C49 H49 0.9500 . ?
C49 C74 1.388(13) . ?
C51 H51 0.9500 . ?
C51 C60 1.400(17) . ?
C51 C104 1.377(19) . ?
C51A H51A 0.9500 . ?
C51A C60A 1.40(2) . ?
C51A C115 1.38(2) . ?
C52 C60 1.399(16) . ?
C52A C60A 1.40(2) . ?
C53 C74 1.386(12) . ?
C53 C103 1.411(12) . ?
C55 H55 0.9500 . ?
C55 C61 1.375(12) . ?
C55 C113 1.349(12) . ?
C57 C85 1.418(12) . ?
C57 C110 1.410(11) . ?
C58 C80 1.390(13) . ?
C58 C114 1.415(13) . ?
C61 H61 0.9500 . ?
C62 H62 0.9500 . ?
C62 C89 1.369(14) . ?
C62 C100 1.386(14) . ?
C64 C114 1.451(12) . ?
C66 C91 1.405(12) . ?
C67 C84 1.385(13) . ?
C68 H68 0.9500 . ?
C68 C69 1.365(13) . ?
C69 H69 0.9500 . ?
C70 H70 0.9500 . ?
C74 H74 0.9500 . ?
C75 H75 0.9500 . ?
C75 C81 1.378(12) . ?
C75 C89 1.389(13) . ?
C77 H77 0.9500 . ?
C77 C91 1.400(12) . ?
C78 H78 0.9500 . ?
C78 C101 1.396(12) . ?
C80 H80 0.9500 . ?
C80 C102 1.374(14) . ?
C84 H84 0.9500 . ?
C85 H85 0.9500 . ?
C85 C87 1.374(12) . ?
C87 H87 0.9500 . ?
C87 C93 1.393(12) . ?
C88 H88 0.9500 . ?
C89 H89 0.9500 . ?
C92 H92 0.9500 . ?
C92 C102 1.388(15) . ?
C93 H93 0.9500 . ?
C94 H94 0.9500 . ?
C94 C103 1.376(13) . ?
C95 H95 0.9500 . ?
C96 H96 0.9500 . ?
C98 H98 0.9500 . ?
C98 C104 1.373(18) . ?
C98A H98A 0.9500 . ?
C98A C115 1.38(2) . ?
C100 H100 0.9500 . ?
C101 H101 0.9500 . ?
C101 C106 1.367(12) . ?
C102 H102 0.9500 . ?
C103 H103 0.9500 . ?
C104 H104 0.9500 . ?
C106 H106 0.9500 . ?
C107 H107 0.9500 . ?
C108 H108 0.9500 . ?
C113 H113 0.9500 . ?
C115 H115 0.9500 . ?
S5 C16 1.775(9) . ?
S5 C32 1.742(9) . ?
S6 C48 1.771(9) . ?
S6 C109 1.742(9) . ?
P3 N9 1.605(7) . ?
P3 N10 1.609(7) . ?
P3 C7 1.818(9) . ?
P3 C22 1.830(9) . ?
N9 C11 1.385(11) . ?
N10 C5 1.375(11) . ?
N11 C16 1.293(10) . ?
N11 C30 1.396(10) . ?
N12 C13 1.371(10) . ?
N12 C48 1.331(10) . ?
C2 H2 0.9500 . ?
C2 C15 1.387(13) . ?
C2 C17 1.390(12) . ?
C5 C27 1.412(12) . ?
C5 C46 1.416(12) . ?
C7 C63 1.403(12) . ?
C7 C65 1.390(12) . ?
C9 C11 1.397(12) . ?
C9 C16 1.464(12) . ?
C9 C99 1.410(12) . ?
C11 C79 1.421(11) . ?
C13 C29 1.384(12) . ?
C13 C109 1.405(12) . ?
C15 H15 0.9500 . ?
C15 C71 1.382(12) . ?
C17 H17 0.9500 . ?
C17 C30 1.402(12) . ?
C22 C50 1.383(12) . ?
C22 C111 1.381(12) . ?
C27 C48 1.444(12) . ?
C27 C105 1.408(12) . ?
C29 H29 0.9500 . ?
C29 C90 1.376(12) . ?
C30 C32 1.383(12) . ?
C31 H31 0.9500 . ?
C31 C41 1.346(13) . ?
C31 C73 1.381(13) . ?
C32 C71 1.403(12) . ?
C41 H41 0.9500 . ?
C41 C111 1.416(13) . ?
C45 H45 0.9500 . ?
C45 C86 1.394(13) . ?
C45 C90 1.379(13) . ?
C46 H46 0.9500 . ?
C46 C56 1.380(12) . ?
C50 H50 0.9500 . ?
C50 C73 1.375(12) . ?
C56 H56 0.9500 . ?
C56 C72 1.388(13) . ?
C59 H59 0.9500 . ?
C59 C79 1.369(12) . ?
C59 C97 1.372(12) . ?
C63 H63 0.9500 . ?
C63 C82 1.403(12) . ?
C65 H65 0.9500 . ?
C65 C112 1.375(12) . ?
C71 H71 0.9500 . ?
C72 H72 0.9500 . ?
C72 C105 1.368(12) . ?
C73 H73 0.9500 . ?
C76 H76 0.9500 . ?
C76 C82 1.377(13) . ?
C76 C112 1.401(13) . ?
C79 H79 0.9500 . ?
C82 H82 0.9500 . ?
C86 H86 0.9500 . ?
C86 C109 1.384(12) . ?
C90 H90 0.9500 . ?
C97 H97 0.9500 . ?
C97 C99 1.376(12) . ?
C99 H99 0.9500 . ?
C105 H105 0.9500 . ?
C111 H111 0.9500 . ?
C112 H112 0.9500 . ?
C1S C6S 1.3900 . ?
C1S C2S 1.3900 . ?
C1S C7S 1.392(13) . ?
C6S H6S 0.9500 . ?
C6S C5S 1.3900 . ?
C5S H5S 0.9500 . ?
C5S C4S 1.3900 . ?
C4S H4S 0.9500 . ?
C4S C3S 1.3900 . ?
C3S H3S 0.9500 . ?
C3S C2S 1.3900 . ?
C2S H2S 0.9500 . ?
C7S H7SA 0.9800 . ?
C7S H7SB 0.9800 . ?
C7S H7SC 0.9800 . ?
C14S H14A 0.9800 . ?
C14S H14B 0.9800 . ?
C14S H14C 0.9800 . ?
C14S C8S 1.5151 . ?
C8S C9S 1.3952 . ?
C8S C13S 1.3889 . ?
C9S H9S 0.9500 . ?
C9S C10S 1.3856 . ?
C10S H10S 0.9500 . ?
C10S C11S 1.3857 . ?
C11S H11S 0.9500 . ?
C11S C12S 1.3841 . ?
C12S H12S 0.9500 . ?
C12S C13S 1.3871 . ?
C13S H13S 0.9500 . ?
C15S H15A 0.9800 . ?
C15S H15B 0.9800 . ?
C15S H15C 0.9800 . ?
C15S C16S 1.547(19) . ?
C16S H16A 0.9900 . ?
C16S H16B 0.9900 . ?
C16S C17S 1.550(19) . ?
C17S H17A 0.9900 . ?
C17S H17B 0.9900 . ?
C17S C18S 1.511(19) . ?
C18S H18A 0.9900 . ?
C18S H18B 0.9900 . ?
C18S C19S 1.534(19) . ?
C19S H19A 0.9900 . ?
C19S H19B 0.9900 . ?
C19S C20S 1.48(2) . ?
C20S H20A 0.9800 . ?
C20S H20B 0.9800 . ?
C20S H20C 0.9800 . ?
